data_7153929
loop_
_publ_author_name
'Bera, Kalisankar'
'Namboothiri, Irishi N. N.'

_publ_section_title
;
 Enantioselective synthesis of \g-tetrasubstituted nitrosulfonyl
 carboxylates and amides vial-tert-leucine-derived-squaramide catalyzed
 conjugate addition of nitrosulfones to acrylates and acrylamides.
;
_journal_issue 33
_journal_name_full 'Organic &amp; biomolecular chemistry'
_journal_page_first 6425
_journal_page_last 6431
_journal_paper_doi 10.1039/c4ob00344f
_journal_volume 12
_journal_year 2014
_chemical_absolute_configuration ad
_chemical_formula_moiety 'C24 H25 N O6 S'
_chemical_formula_sum 'C24 H25 N O6 S'
_chemical_formula_weight 455.51
_chemical_name_systematic
; 
 ? 
;
_space_group_IT_number 19
_symmetry_cell_setting orthorhombic
_symmetry_space_group_name_Hall 'P 2ac 2ab'
_symmetry_space_group_name_H-M 'P 21 21 21'
_atom_sites_solution_hydrogens geom
_atom_sites_solution_primary direct
_atom_sites_solution_secondary difmap
_audit_creation_method SHELXL-97
_cell_angle_alpha 90.00
_cell_angle_beta 90.00
_cell_angle_gamma 90.00
_cell_formula_units_Z 4
_cell_length_a 10.600(4)
_cell_length_b 12.434(5)
_cell_length_c 16.898(6)
_cell_measurement_reflns_used 3671
_cell_measurement_temperature 100(2)
_cell_measurement_theta_max 25.40
_cell_measurement_theta_min 3.30
_cell_volume 2227.2(15)
_computing_cell_refinement 'CrystalClear-SM Expert 2.1 b24'
_computing_data_collection 'CrystalClear-SM Expert 2.1 b24 (Rigaku, 2012)'
_computing_data_reduction 'CrystalClear-SM Expert 2.1 b24'
_computing_molecular_graphics 'Bruker SHELXTL'
_computing_publication_material 'Bruker SHELXTL'
_computing_structure_refinement 'SHELXL-97 (Sheldrick, 2008)'
_computing_structure_solution 'SHELXS-97 (Sheldrick, 2008)'
_diffrn_ambient_temperature 100(2)
_diffrn_detector_area_resol_mean 7.111
_diffrn_measured_fraction_theta_full 0.992
_diffrn_measured_fraction_theta_max 0.992
_diffrn_measurement_device_type 'Rigaku Saturn724'
_diffrn_measurement_method '\w scans'
_diffrn_radiation_monochromator confocal
_diffrn_radiation_source MicroMax003_Mo
_diffrn_radiation_type MoK\a
_diffrn_radiation_wavelength 0.71073
_diffrn_reflns_av_R_equivalents 0.0559
_diffrn_reflns_av_sigmaI/netI 0.0513
_diffrn_reflns_limit_h_max 12
_diffrn_reflns_limit_h_min -10
_diffrn_reflns_limit_k_max 10
_diffrn_reflns_limit_k_min -14
_diffrn_reflns_limit_l_max 20
_diffrn_reflns_limit_l_min -20
_diffrn_reflns_number 17141
_diffrn_reflns_theta_full 25.36
_diffrn_reflns_theta_max 25.36
_diffrn_reflns_theta_min 3.84
_exptl_absorpt_coefficient_mu 0.186
_exptl_absorpt_correction_T_max 0.9510
_exptl_absorpt_correction_T_min 0.9160
_exptl_absorpt_correction_type numerical
_exptl_absorpt_process_details 'NUMABS (Rigaku, 1999)'
_exptl_crystal_colour Colorless
_exptl_crystal_density_diffrn 1.358
_exptl_crystal_density_method 'not measured'
_exptl_crystal_description block
_exptl_crystal_F_000 960
_exptl_crystal_size_max 0.48
_exptl_crystal_size_mid 0.34
_exptl_crystal_size_min 0.27
_refine_diff_density_max 0.260
_refine_diff_density_min -0.244
_refine_diff_density_rms 0.048
_refine_ls_abs_structure_details 'Flack H D (1983), Acta Cryst. A39, 876-881'
_refine_ls_abs_structure_Flack 0.01(7)
_refine_ls_extinction_method none
_refine_ls_goodness_of_fit_ref 1.032
_refine_ls_hydrogen_treatment constr
_refine_ls_matrix_type full
_refine_ls_number_parameters 290
_refine_ls_number_reflns 4049
_refine_ls_number_restraints 0
_refine_ls_restrained_S_all 1.032
_refine_ls_R_factor_all 0.0419
_refine_ls_R_factor_gt 0.0381
_refine_ls_shift/su_max 0.002
_refine_ls_shift/su_mean 0.000
_refine_ls_structure_factor_coef Fsqd
_refine_ls_weighting_details 'calc w=1/[\s^2^(Fo^2^)+(0.0480P)^2^+0.0000P] where P=(Fo^2^+2Fc^2^)/3'
_refine_ls_weighting_scheme calc
_refine_ls_wR_factor_gt 0.0867
_refine_ls_wR_factor_ref 0.0885
_reflns_number_gt 3603
_reflns_number_total 4049
_reflns_threshold_expression >2sigma(I)
_cod_data_source_file c4ob00344f3.cif
_cod_data_source_block inn-4-ksb-ns-ac
_cod_depositor_comments
;
The following automatic conversions were performed:

'_symmetry_cell_setting' value 'Orthorhombic' changed to
'orthorhombic' according to
/usr/data/users/saulius/crontab/automatic-downloads/rss-feeds/RSC/lib/dictionaries/cif_core.dic
dictionary named 'cif_core.dic' version 2.4.2 from 2011-04-26.

Automatic conversion script
Id: cif_fix_values 2281 2013-09-26 08:29:07Z andrius 

 Adding full bibliography for 7153929.cif.
;
_cod_original_sg_symbol_H-M P2(1)2(1)2(1)
_cod_database_code 7153929

loop_
_symmetry_equiv_pos_as_xyz
'x, y, z'
'-x+1/2, -y, z+1/2'
'-x, y+1/2, -z+1/2'
'x+1/2, -y+1/2, -z'

loop_
_atom_site_label
_atom_site_type_symbol
_atom_site_fract_x
_atom_site_fract_y
_atom_site_fract_z
_atom_site_U_iso_or_equiv
_atom_site_adp_type
_atom_site_occupancy
_atom_site_symmetry_multiplicity
_atom_site_calc_flag
_atom_site_refinement_flags
S1 S 0.05603(5) 0.04797(4) 1.08865(3) 0.01873(14) Uani 1 1 d .
N1 N -0.15680(16) 0.07569(13) 1.00681(11) 0.0224(4) Uani 1 1 d .
O1 O -0.18645(15) -0.01489(12) 0.98638(10) 0.0331(4) Uani 1 1 d .
O2 O -0.22997(14) 0.14193(12) 1.03451(10) 0.0305(4) Uani 1 1 d .
O3 O -0.02095(15) 0.08035(12) 1.15390(8) 0.0273(4) Uani 1 1 d .
O4 O 0.18548(14) 0.08082(12) 1.08677(9) 0.0266(4) Uani 1 1 d .
O5 O -0.02311(15) 0.46081(11) 0.99492(9) 0.0274(4) Uani 1 1 d .
O6 O -0.00730(14) 0.44241(11) 0.86193(8) 0.0228(3) Uani 1 1 d .
C1 C 0.0497(2) -0.09281(17) 1.07812(13) 0.0251(5) Uani 1 1 d .
C2 C -0.0421(3) -0.1486(2) 1.11941(15) 0.0387(7) Uani 1 1 d .
H2A H -0.1034 -0.1120 1.1503 0.046 Uiso 1 1 calc R
C3 C -0.0413(4) -0.2599(2) 1.11398(19) 0.0637(10) Uani 1 1 d .
H3A H -0.1024 -0.3009 1.1419 0.076 Uiso 1 1 calc R
C4 C 0.0491(5) -0.3118(2) 1.0675(2) 0.0778(14) Uani 1 1 d .
H4A H 0.0491 -0.3881 1.0639 0.093 Uiso 1 1 calc R
C5 C 0.1373(4) -0.2539(2) 1.02742(17) 0.0650(11) Uani 1 1 d .
H5A H 0.1978 -0.2903 0.9957 0.078 Uiso 1 1 calc R
C6 C 0.1400(3) -0.1445(2) 1.03208(15) 0.0383(7) Uani 1 1 d .
H6A H 0.2023 -0.1043 1.0045 0.046 Uiso 1 1 calc R
C7 C -0.01733(18) 0.10679(15) 0.99891(12) 0.0157(4) Uani 1 1 d .
C8 C 0.03432(18) 0.05769(16) 0.92204(12) 0.0178(5) Uani 1 1 d .
H8A H 0.0345 -0.0216 0.9274 0.021 Uiso 1 1 calc R
H8B H -0.0237 0.0762 0.8782 0.021 Uiso 1 1 calc R
C9 C 0.1673(2) 0.09457(17) 0.89973(13) 0.0228(5) Uani 1 1 d .
H9A H 0.1662 0.1728 0.8888 0.027 Uiso 1 1 calc R
H9B H 0.2247 0.0820 0.9450 0.027 Uiso 1 1 calc R
C10 C 0.2172(2) 0.0358(2) 0.82790(14) 0.0360(6) Uani 1 1 d .
H10A H 0.1579 0.0457 0.7833 0.043 Uiso 1 1 calc R
H10B H 0.2220 -0.0421 0.8397 0.043 Uiso 1 1 calc R
C11 C 0.3472(3) 0.0760(3) 0.80360(17) 0.0550(9) Uani 1 1 d .
H11A H 0.3781 0.0333 0.7589 0.083 Uiso 1 1 calc R
H11B H 0.4055 0.0688 0.8483 0.083 Uiso 1 1 calc R
H11C H 0.3416 0.1517 0.7880 0.083 Uiso 1 1 calc R
C12 C -0.0013(2) 0.22845(15) 1.00651(12) 0.0178(4) Uani 1 1 d .
H12A H 0.0894 0.2455 1.0128 0.021 Uiso 1 1 calc R
H12B H -0.0459 0.2536 1.0546 0.021 Uiso 1 1 calc R
C13 C -0.0529(2) 0.28840(16) 0.93452(12) 0.0213(5) Uani 1 1 d .
H13A H -0.0149 0.2578 0.8860 0.026 Uiso 1 1 calc R
H13B H -0.1452 0.2773 0.9315 0.026 Uiso 1 1 calc R
C14 C -0.0261(2) 0.40587(17) 0.93736(13) 0.0194(5) Uani 1 1 d .
C15 C 0.0135(2) 0.55157(18) 0.84628(12) 0.0241(5) Uani 1 1 d .
C16 C -0.0651(3) 0.62921(18) 0.87323(15) 0.0338(6) Uani 1 1 d .
H16A H -0.1323 0.6115 0.9080 0.041 Uiso 1 1 calc R
C17 C -0.0462(3) 0.7364(2) 0.84929(16) 0.0485(8) Uani 1 1 d .
H17A H -0.1013 0.7910 0.8679 0.058 Uiso 1 1 calc R
C18 C 0.0485(3) 0.7621(2) 0.80051(17) 0.0509(8) Uani 1 1 d .
H18A H 0.0597 0.8349 0.7849 0.061 Uiso 1 1 calc R
C19 C 0.1315(3) 0.6834(2) 0.77204(16) 0.0449(8) Uani 1 1 d .
C20 C 0.2321(3) 0.7059(3) 0.7186(2) 0.0719(12) Uani 1 1 d .
H20A H 0.2471 0.7782 0.7031 0.086 Uiso 1 1 calc R
C21 C 0.3058(3) 0.6286(4) 0.6896(2) 0.0875(15) Uani 1 1 d .
H21A H 0.3717 0.6469 0.6540 0.105 Uiso 1 1 calc R
C22 C 0.2874(3) 0.5188(3) 0.71111(17) 0.0673(11) Uani 1 1 d .
H22A H 0.3396 0.4643 0.6893 0.081 Uiso 1 1 calc R
C23 C 0.1941(2) 0.4927(2) 0.76340(15) 0.0406(7) Uani 1 1 d .
H23A H 0.1829 0.4200 0.7792 0.049 Uiso 1 1 calc R
C24 C 0.1145(2) 0.5732(2) 0.79396(14) 0.0319(6) Uani 1 1 d .

loop_
_atom_site_aniso_label
_atom_site_aniso_U_11
_atom_site_aniso_U_22
_atom_site_aniso_U_33
_atom_site_aniso_U_23
_atom_site_aniso_U_13
_atom_site_aniso_U_12
S1 0.0205(3) 0.0162(3) 0.0195(3) 0.0005(2) -0.0011(2) -0.0004(2)
N1 0.0188(10) 0.0182(10) 0.0303(11) 0.0015(8) 0.0004(9) -0.0024(8)
O1 0.0264(9) 0.0230(9) 0.0499(12) -0.0030(8) -0.0020(8) -0.0093(7)
O2 0.0164(8) 0.0262(9) 0.0487(11) -0.0026(8) 0.0054(8) 0.0043(7)
O3 0.0349(10) 0.0267(9) 0.0204(8) 0.0006(6) 0.0050(7) 0.0049(7)
O4 0.0195(8) 0.0317(9) 0.0285(9) 0.0060(7) -0.0059(7) -0.0040(7)
O5 0.0406(10) 0.0167(7) 0.0247(8) -0.0037(7) 0.0010(7) -0.0016(7)
O6 0.0285(9) 0.0159(8) 0.0240(8) 0.0012(6) 0.0011(7) -0.0022(7)
C1 0.0333(13) 0.0174(11) 0.0245(12) 0.0022(9) -0.0105(11) 0.0022(10)
C2 0.0484(17) 0.0292(14) 0.0385(15) 0.0110(11) -0.0139(13) -0.0130(13)
C3 0.100(3) 0.0317(17) 0.059(2) 0.0188(15) -0.035(2) -0.0296(19)
C4 0.159(4) 0.0172(15) 0.057(2) -0.0048(14) -0.064(3) 0.007(2)
C5 0.121(3) 0.0342(17) 0.0402(18) -0.0081(14) -0.034(2) 0.0421(19)
C6 0.0524(17) 0.0313(14) 0.0313(14) -0.0040(11) -0.0123(13) 0.0198(13)
C7 0.0138(11) 0.0141(10) 0.0192(11) 0.0018(8) -0.0008(9) -0.0019(8)
C8 0.0206(11) 0.0125(10) 0.0203(11) -0.0002(8) -0.0036(9) 0.0006(9)
C9 0.0246(12) 0.0230(11) 0.0207(12) -0.0026(9) 0.0019(10) -0.0008(10)
C10 0.0315(14) 0.0494(16) 0.0270(13) -0.0104(12) 0.0055(11) -0.0030(12)
C11 0.0463(19) 0.085(2) 0.0340(16) -0.0164(15) 0.0207(15) -0.0051(16)
C12 0.0183(11) 0.0128(10) 0.0223(11) -0.0020(9) 0.0008(10) -0.0021(8)
C13 0.0213(12) 0.0164(11) 0.0261(12) 0.0014(8) -0.0040(10) -0.0022(10)
C14 0.0139(12) 0.0181(11) 0.0262(12) 0.0025(9) -0.0010(9) 0.0010(8)
C15 0.0276(13) 0.0186(11) 0.0261(12) 0.0052(9) -0.0076(10) -0.0064(11)
C16 0.0449(16) 0.0239(13) 0.0327(14) 0.0028(10) -0.0018(13) 0.0007(12)
C17 0.076(2) 0.0250(14) 0.0441(16) 0.0045(12) -0.0187(18) 0.0020(15)
C18 0.071(2) 0.0274(14) 0.0541(18) 0.0183(13) -0.0326(19) -0.0161(16)
C19 0.0373(17) 0.0569(19) 0.0404(16) 0.0322(14) -0.0258(14) -0.0275(15)
C20 0.0325(19) 0.108(3) 0.075(3) 0.066(2) -0.0333(18) -0.031(2)
C21 0.0221(18) 0.170(4) 0.070(2) 0.090(3) -0.0073(18) -0.012(2)
C22 0.0277(17) 0.134(3) 0.0397(18) 0.0387(19) 0.0012(14) 0.0154(18)
C23 0.0257(14) 0.070(2) 0.0265(14) 0.0198(13) -0.0039(12) 0.0033(14)
C24 0.0256(13) 0.0432(16) 0.0271(13) 0.0133(11) -0.0105(11) -0.0087(12)

loop_
_atom_type_symbol
_atom_type_description
_atom_type_scat_dispersion_real
_atom_type_scat_dispersion_imag
_atom_type_scat_source
C C 0.0033 0.0016 'International Tables Vol C Tables 4.2.6.8 and 6.1.1.4'
H H 0.0000 0.0000 'International Tables Vol C Tables 4.2.6.8 and 6.1.1.4'
N N 0.0061 0.0033 'International Tables Vol C Tables 4.2.6.8 and 6.1.1.4'
O O 0.0106 0.0060 'International Tables Vol C Tables 4.2.6.8 and 6.1.1.4'
S S 0.1246 0.1234 'International Tables Vol C Tables 4.2.6.8 and 6.1.1.4'

loop_
_geom_angle_atom_site_label_1
_geom_angle_atom_site_label_2
_geom_angle_atom_site_label_3
_geom_angle
O3 S1 O4 118.93(10)
O3 S1 C1 109.64(10)
O4 S1 C1 108.54(10)
O3 S1 C7 106.27(9)
O4 S1 C7 105.73(9)
C1 S1 C7 107.06(10)
O1 N1 O2 124.50(18)
O1 N1 C7 117.17(16)
O2 N1 C7 118.31(16)
C14 O6 C15 121.39(16)
C2 C1 C6 122.3(2)
C2 C1 S1 118.30(19)
C6 C1 S1 119.28(19)
C1 C2 C3 117.5(3)
C1 C2 H2A 121.2
C3 C2 H2A 121.2
C2 C3 C4 120.2(3)
C2 C3 H3A 119.9
C4 C3 H3A 119.9
C5 C4 C3 120.5(3)
C5 C4 H4A 119.8
C3 C4 H4A 119.8
C4 C5 C6 120.9(3)
C4 C5 H5A 119.5
C6 C5 H5A 119.5
C5 C6 C1 118.6(3)
C5 C6 H6A 120.7
C1 C6 H6A 120.7
C12 C7 N1 110.44(16)
C12 C7 C8 115.15(16)
N1 C7 C8 108.48(16)
C12 C7 S1 105.97(13)
N1 C7 S1 103.51(13)
C8 C7 S1 112.66(14)
C9 C8 C7 114.69(16)
C9 C8 H8A 108.6
C7 C8 H8A 108.6
C9 C8 H8B 108.6
C7 C8 H8B 108.6
H8A C8 H8B 107.6
C10 C9 C8 112.04(18)
C10 C9 H9A 109.2
C8 C9 H9A 109.2
C10 C9 H9B 109.2
C8 C9 H9B 109.2
H9A C9 H9B 107.9
C9 C10 C11 112.0(2)
C9 C10 H10A 109.2
C11 C10 H10A 109.2
C9 C10 H10B 109.2
C11 C10 H10B 109.2
H10A C10 H10B 107.9
C10 C11 H11A 109.5
C10 C11 H11B 109.5
H11A C11 H11B 109.5
C10 C11 H11C 109.5
H11A C11 H11C 109.5
H11B C11 H11C 109.5
C7 C12 C13 112.11(16)
C7 C12 H12A 109.2
C13 C12 H12A 109.2
C7 C12 H12B 109.2
C13 C12 H12B 109.2
H12A C12 H12B 107.9
C14 C13 C12 112.63(17)
C14 C13 H13A 109.1
C12 C13 H13A 109.1
C14 C13 H13B 109.1
C12 C13 H13B 109.1
H13A C13 H13B 107.8
O5 C14 O6 124.58(19)
O5 C14 C13 126.5(2)
O6 C14 C13 108.88(18)
C16 C15 O6 122.1(2)
C16 C15 C24 122.7(2)
O6 C15 C24 114.9(2)
C15 C16 C17 119.4(3)
C15 C16 H16A 120.3
C17 C16 H16A 120.3
C18 C17 C16 120.7(3)
C18 C17 H17A 119.7
C16 C17 H17A 119.7
C17 C18 C19 121.0(3)
C17 C18 H18A 119.5
C19 C18 H18A 119.5
C18 C19 C20 123.4(3)
C18 C19 C24 120.1(3)
C20 C19 C24 116.5(3)
C21 C20 C19 122.0(3)
C21 C20 H20A 119.0
C19 C20 H20A 119.0
C20 C21 C22 121.2(3)
C20 C21 H21A 119.4
C22 C21 H21A 119.4
C23 C22 C21 119.4(3)
C23 C22 H22A 120.3
C21 C22 H22A 120.3
C22 C23 C24 120.2(3)
C22 C23 H23A 119.9
C24 C23 H23A 119.9
C23 C24 C15 123.3(2)
C23 C24 C19 120.7(3)
C15 C24 C19 116.0(2)

loop_
_geom_bond_atom_site_label_1
_geom_bond_atom_site_label_2
_geom_bond_distance
S1 O3 1.4295(16)
S1 O4 1.4320(16)
S1 C1 1.761(2)
S1 C7 1.855(2)
N1 O1 1.219(2)
N1 O2 1.224(2)
N1 C7 1.534(3)
O5 C14 1.189(3)
O6 C14 1.368(3)
O6 C15 1.400(3)
C1 C2 1.383(3)
C1 C6 1.391(3)
C2 C3 1.388(4)
C2 H2A 0.9500
C3 C4 1.397(5)
C3 H3A 0.9500
C4 C5 1.360(5)
C4 H4A 0.9500
C5 C6 1.364(4)
C5 H5A 0.9500
C6 H6A 0.9500
C7 C12 1.528(3)
C7 C8 1.536(3)
C8 C9 1.530(3)
C8 H8A 0.9900
C8 H8B 0.9900
C9 C10 1.512(3)
C9 H9A 0.9900
C9 H9B 0.9900
C10 C11 1.522(4)
C10 H10A 0.9900
C10 H10B 0.9900
C11 H11A 0.9800
C11 H11B 0.9800
C11 H11C 0.9800
C12 C13 1.528(3)
C12 H12A 0.9900
C12 H12B 0.9900
C13 C14 1.489(3)
C13 H13A 0.9900
C13 H13B 0.9900
C15 C16 1.354(3)
C15 C24 1.415(3)
C16 C17 1.407(3)
C16 H16A 0.9500
C17 C18 1.338(4)
C17 H17A 0.9500
C18 C19 1.401(4)
C18 H18A 0.9500
C19 C20 1.426(4)
C19 C24 1.431(4)
C20 C21 1.332(5)
C20 H20A 0.9500
C21 C22 1.426(5)
C21 H21A 0.9500
C22 C23 1.365(4)
C22 H22A 0.9500
C23 C24 1.406(4)
C23 H23A 0.9500

loop_
_geom_torsion_atom_site_label_1
_geom_torsion_atom_site_label_2
_geom_torsion_atom_site_label_3
_geom_torsion_atom_site_label_4
_geom_torsion
O3 S1 C1 C2 12.8(2)
O4 S1 C1 C2 144.22(18)
C7 S1 C1 C2 -102.07(19)
O3 S1 C1 C6 -164.09(18)
O4 S1 C1 C6 -32.7(2)
C7 S1 C1 C6 81.0(2)
C6 C1 C2 C3 0.4(4)
S1 C1 C2 C3 -176.43(19)
C1 C2 C3 C4 -0.6(4)
C2 C3 C4 C5 0.2(5)
C3 C4 C5 C6 0.5(5)
C4 C5 C6 C1 -0.7(4)
C2 C1 C6 C5 0.3(4)
S1 C1 C6 C5 177.07(19)
O1 N1 C7 C12 165.68(17)
O2 N1 C7 C12 -15.8(3)
O1 N1 C7 C8 38.6(2)
O2 N1 C7 C8 -142.91(19)
O1 N1 C7 S1 -81.3(2)
O2 N1 C7 S1 97.22(18)
O3 S1 C7 C12 67.21(15)
O4 S1 C7 C12 -60.08(15)
C1 S1 C7 C12 -175.67(14)
O3 S1 C7 N1 -49.05(14)
O4 S1 C7 N1 -176.34(12)
C1 S1 C7 N1 68.07(15)
O3 S1 C7 C8 -166.02(13)
O4 S1 C7 C8 66.69(15)
C1 S1 C7 C8 -48.90(17)
C12 C7 C8 C9 47.5(2)
N1 C7 C8 C9 171.79(16)
S1 C7 C8 C9 -74.24(19)
C7 C8 C9 C10 174.73(18)
C8 C9 C10 C11 177.5(2)
N1 C7 C12 C13 -70.9(2)
C8 C7 C12 C13 52.4(2)
S1 C7 C12 C13 177.62(14)
C7 C12 C13 C14 -174.10(18)
C15 O6 C14 O5 -2.2(3)
C15 O6 C14 C13 176.71(18)
C12 C13 C14 O5 -34.7(3)
C12 C13 C14 O6 146.41(18)
C14 O6 C15 C16 -52.3(3)
C14 O6 C15 C24 133.9(2)
O6 C15 C16 C17 -173.9(2)
C24 C15 C16 C17 -0.5(4)
C15 C16 C17 C18 -0.2(4)
C16 C17 C18 C19 -0.1(4)
C17 C18 C19 C20 178.5(3)
C17 C18 C19 C24 1.0(4)
C18 C19 C20 C21 -176.8(3)
C24 C19 C20 C21 0.8(4)
C19 C20 C21 C22 -0.2(5)
C20 C21 C22 C23 -1.2(5)
C21 C22 C23 C24 1.8(4)
C22 C23 C24 C15 177.9(2)
C22 C23 C24 C19 -1.2(4)
C16 C15 C24 C23 -177.7(2)
O6 C15 C24 C23 -3.9(3)
C16 C15 C24 C19 1.4(3)
O6 C15 C24 C19 175.22(19)
C18 C19 C24 C23 177.5(2)
C20 C19 C24 C23 -0.1(4)
C18 C19 C24 C15 -1.6(3)
C20 C19 C24 C15 -179.3(2)
